data_7031450
loop_
_publ_author_name
'Phillips, Nicholas'
'Tang, Christina Y.'
'Tirfoin, R\'emi'
'Kelly, Michael J.'
'Thompson, Amber L.'
'Gutmann, Matthias J.'
'Aldridge, Simon'

_publ_section_title
;
 Modulating reactivity in iridium bis(N-heterocyclic carbene) complexes:
 influence of ring size on E-H bond activation chemistry.
;
_journal_issue 32
_journal_name_full 'Dalton transactions (Cambridge, England : 2003)'
_journal_page_first 12288
_journal_page_last 12298
_journal_paper_doi 10.1039/c4dt01398k
_journal_volume 43
_journal_year 2014
_chemical_formula_moiety '0.57(C44 H62 B Ir N5), 0.43(C44 H64 B Ir N5), C32 H12 B F24'
_chemical_formula_sum 'C76 H74.86 B2 F24 Ir N5'
_chemical_formula_weight 1728.11
_chemical_melting_point ?
_space_group_IT_number 2
_symmetry_cell_setting triclinic
_symmetry_space_group_name_Hall '-P 1'
_symmetry_space_group_name_H-M 'P -1'
_atom_sites_solution_hydrogens difmap
_atom_sites_solution_primary other
_audit_creation_date 2014-01-22
_audit_creation_method CRYSTALS_ver_14.52
_cell_angle_alpha 88.2727(4)
_cell_angle_beta 70.2021(5)
_cell_angle_gamma 87.5305(4)
_cell_formula_units_Z 2
_cell_length_a 12.7291(1)
_cell_length_b 17.5467(2)
_cell_length_c 18.0265(2)
_cell_measurement_reflns_used 16488
_cell_measurement_temperature 100
_cell_measurement_theta_max 27
_cell_measurement_theta_min 5
_cell_volume 3784.27(7)
_computing_cell_refinement 'DENZO/SCALEPACK (Otwinowski & Minor, 1997)'
_computing_data_collection 'COLLECT (Nonius, 2001).'
_computing_data_reduction 'DENZO/SCALEPACK (Otwinowski & Minor, 1997)'
_computing_molecular_graphics 'CAMERON (Watkin et al., 1996)'
_computing_publication_material 'CRYSTALS (Betteridge et al., 2003)'
_computing_structure_refinement 'CRYSTALS (Betteridge et al., 2003)'
_computing_structure_solution 'Superflip (Palatinus & Chapuis, 2007)'
_diffrn_ambient_temperature 100
_diffrn_measured_fraction_theta_full 0.992
_diffrn_measured_fraction_theta_max 0.991
_diffrn_measurement_device Area
_diffrn_measurement_device_type 'Nonius KappaCCD'
_diffrn_measurement_method \w
_diffrn_radiation_monochromator graphite
_diffrn_radiation_type 'Mo K\a'
_diffrn_radiation_wavelength 0.71073
_diffrn_reflns_av_R_equivalents 0.027
_diffrn_reflns_limit_h_max 16
_diffrn_reflns_limit_h_min -16
_diffrn_reflns_limit_k_max 22
_diffrn_reflns_limit_k_min -22
_diffrn_reflns_limit_l_max 23
_diffrn_reflns_limit_l_min -23
_diffrn_reflns_number 66843
_diffrn_reflns_theta_full 26.393
_diffrn_reflns_theta_max 27.493
_diffrn_reflns_theta_min 5.110
_diffrn_standards_number 0
_exptl_absorpt_coefficient_mu 1.869
_exptl_absorpt_correction_T_max 0.83
_exptl_absorpt_correction_T_min 0.71
_exptl_absorpt_correction_type multi-scan
_exptl_absorpt_process_details 'DENZO/SCALEPACK (Otwinowski & Minor, 1997)'
_exptl_crystal_colour clear_intense_yellow
_exptl_crystal_density_diffrn 1.517
_exptl_crystal_density_meas ?
_exptl_crystal_density_method 'not measured'
_exptl_crystal_description prism
_exptl_crystal_F_000 1737.713
_exptl_crystal_size_max 0.24
_exptl_crystal_size_mid 0.12
_exptl_crystal_size_min 0.10
_refine_diff_density_max 2.80
_refine_diff_density_min -1.22
_refine_ls_extinction_method None
_refine_ls_goodness_of_fit_ref 0.9128
_refine_ls_hydrogen_treatment constr
_refine_ls_matrix_type full
_refine_ls_number_parameters 1082
_refine_ls_number_reflns 17238
_refine_ls_number_restraints 652
_refine_ls_R_factor_all 0.0486
_refine_ls_R_factor_gt 0.0411
_refine_ls_shift/su_max 0.0030306
_refine_ls_shift/su_mean 0.0000258
_refine_ls_structure_factor_coef Fsqd
_refine_ls_weighting_details
;
 Method, part 1, Chebychev polynomial, (Watkin, 1994, Prince, 1982) 
 [weight] = 1.0/[A~0~*T~0~(x)+A~1~*T~1~(x) ... +A~n-1~]*T~n-1~(x)] 
 where A~i~ are the Chebychev coefficients listed below and x= Fcalc/Fmax 
 Method = Robust Weighting (Prince, 1982) 
 W = [weight] * [1-(deltaF/6*sigmaF)^2^]^2^ 
 A~i~ are: 
 18.5 27.1 12.8 3.30 
;
_refine_ls_weighting_scheme calc
_refine_ls_wR_factor_all 0.1042
_refine_ls_wR_factor_gt 0.0947
_refine_ls_wR_factor_ref 0.1042
_reflns_limit_h_max 16
_reflns_limit_h_min -15
_reflns_limit_k_max 22
_reflns_limit_k_min -22
_reflns_limit_l_max 23
_reflns_limit_l_min 0
_reflns_number_gt 15356
_reflns_number_total 17238
_reflns_threshold_expression I>2.0\s(I)
_oxford_diffrn_Wilson_B_factor 1.77
_oxford_diffrn_Wilson_scale 29.58
_oxford_refine_ls_r_factor_ref 0.0486
_oxford_refine_ls_scale 0.17356(5)
_oxford_reflns_number_all 17238
_oxford_reflns_threshold_expression_ref I>-3.0\s(I)
_oxford_structure_analysis_title '069npmk12 (formerly 078npmk11)'
_cod_data_source_file c4dt01398k1.cif
_cod_data_source_block 11-and-12(X-ray)
_cod_depositor_comments
;
The following automatic conversions were performed:

'_chemical_melting_point' value 'not measured' was changed to '?' -
the value is undefined or not given.

'_atom_sites_solution_primary'
value 'Other' changed to 'other' according to
/usr/data/users/saulius/crontab/automatic-downloads/rss-feeds/RSC/lib/dictionaries/cif_core.dic
dictionary named 'cif_core.dic' version 2.4.2 from 2011-04-26.

Automatic conversion script
Id: cif_fix_values 2281 2013-09-26 08:29:07Z andrius 

 Adding full bibliography for 7031443--7031451.cif.

The following automatic conversions were performed:

'_exptl_crystal_density_meas' value 'not measured' was changed to '?'
- the value is perceived as not measured.

Automatic conversion script
Id: cif_fix_values 3008 2015-01-20 13:52:24Z robertas 
;
_cod_original_sg_symbol_H-M 'P -1 '
_cod_original_formula_sum 'C76 H74.86 B2 F24 Ir1 N5'
_cod_database_code 7031450

loop_
_symmetry_equiv_pos_as_xyz
x,y,z
-x,-y,-z

loop_
_atom_site_label
_atom_site_type_symbol
_atom_site_fract_x
_atom_site_fract_y
_atom_site_fract_z
_atom_site_U_iso_or_equiv
_atom_site_occupancy
_atom_site_adp_type
_atom_site_refinement_flags_posn
_atom_site_refinement_flags_occupancy
_atom_site_disorder_assembly
_atom_site_disorder_group
Ir1 Ir 0.522238(12) 0.679598(8) 0.242213(8) 0.0198 1.0000 Uani . . . .
C2 C 0.4903(3) 0.6650(2) 0.3610(2) 0.0190 1.0000 Uani . . . .
N3 N 0.4524(3) 0.71760(17) 0.41723(17) 0.0205 1.0000 Uani . . . .
C4 C 0.4557(4) 0.6916(2) 0.4952(2) 0.0259 1.0000 Uani . . . .
C5 C 0.4873(4) 0.6065(2) 0.4816(2) 0.0256 1.0000 Uani . . . .
N6 N 0.5133(3) 0.60052(18) 0.39576(17) 0.0210 1.0000 Uani . . . .
C7 C 0.5552(3) 0.5291(2) 0.3584(2) 0.0207 1.0000 Uani . . . .
C8 C 0.4798(3) 0.4761(2) 0.3522(2) 0.0203 1.0000 Uani . . . .
C9 C 0.3564(3) 0.4944(2) 0.3778(3) 0.0296 1.0000 Uani . . . .
C10 C 0.5223(3) 0.4051(2) 0.3203(2) 0.0215 1.0000 Uani . . . .
C11 C 0.6364(3) 0.3868(2) 0.2945(2) 0.0235 1.0000 Uani . . . .
C12 C 0.7085(3) 0.4410(2) 0.3025(2) 0.0252 1.0000 Uani . . . .
C13 C 0.6698(3) 0.5122(2) 0.3344(2) 0.0234 1.0000 Uani . . . .
C14 C 0.7501(4) 0.5699(3) 0.3413(3) 0.0312 1.0000 Uani . . . .
C15 C 0.6795(4) 0.3107(3) 0.2572(3) 0.0359 1.0000 Uani . . . .
C16 C 0.4304(3) 0.7966(2) 0.4022(2) 0.0212 1.0000 Uani . . . .
C17 C 0.5195(3) 0.8439(2) 0.3636(2) 0.0239 1.0000 Uani . . . .
C18 C 0.6404(4) 0.8183(3) 0.3476(3) 0.0368 1.0000 Uani . . . .
C19 C 0.4947(4) 0.9176(2) 0.3430(2) 0.0263 1.0000 Uani . . . .
C20 C 0.3860(4) 0.9464(2) 0.3624(3) 0.0314 1.0000 Uani . . . .
C21 C 0.2993(4) 0.9002(2) 0.4063(3) 0.0332 1.0000 Uani . . . .
C22 C 0.3199(3) 0.8246(2) 0.4264(2) 0.0265 1.0000 Uani . . . .
C23 C 0.2242(4) 0.7764(3) 0.4736(3) 0.0387 1.0000 Uani . . . .
C24 C 0.3610(5) 1.0262(3) 0.3369(4) 0.0473 1.0000 Uani . . . .
C25 C 0.5880(3) 0.6874(2) 0.1218(2) 0.0224 1.0000 Uani . . . .
N26 N 0.6699(3) 0.73402(19) 0.08100(18) 0.0248 1.0000 Uani . . . .
C27 C 0.7022(4) 0.7265(2) -0.0058(2) 0.0306 1.0000 Uani . . . .
C28 C 0.6377(4) 0.6570(2) -0.0126(2) 0.0297 1.0000 Uani . . . .
N29 N 0.5636(3) 0.64473(19) 0.06924(18) 0.0260 1.0000 Uani . . . .
C30 C 0.4934(3) 0.5799(2) 0.0921(2) 0.0246 1.0000 Uani . . . .
C31 C 0.5340(3) 0.5129(2) 0.1175(2) 0.0243 1.0000 Uani . . . .
C32 C 0.6555(4) 0.5008(2) 0.1091(3) 0.0307 1.0000 Uani . . . .
C33 C 0.4592(4) 0.4561(2) 0.1517(2) 0.0272 1.0000 Uani . . . .
C34 C 0.3460(4) 0.4654(2) 0.1605(2) 0.0302 1.0000 Uani . . . .
C35 C 0.3115(4) 0.5295(3) 0.1273(3) 0.0320 1.0000 Uani . . . .
C36 C 0.3837(4) 0.5876(2) 0.0916(3) 0.0307 1.0000 Uani . . . .
C37 C 0.3437(5) 0.6562(3) 0.0553(4) 0.0510 1.0000 Uani . . . .
C38 C 0.2638(4) 0.4063(3) 0.2059(3) 0.0401 1.0000 Uani . . . .
C39 C 0.7223(4) 0.7904(2) 0.1114(2) 0.0282 1.0000 Uani . . . .
C40 C 0.6771(4) 0.8652(3) 0.1209(3) 0.0363 1.0000 Uani . . . .
C41 C 0.5701(6) 0.8866(3) 0.1080(4) 0.0557 1.0000 Uani . . . .
C42 C 0.7378(6) 0.9197(3) 0.1442(3) 0.0492 1.0000 Uani . . . .
C43 C 0.8353(5) 0.9014(3) 0.1579(3) 0.0508 1.0000 Uani . . . .
C44 C 0.8993(7) 0.9625(4) 0.1802(4) 0.0804 1.0000 Uani . . . .
C45 C 0.8757(4) 0.8258(3) 0.1491(3) 0.0448 1.0000 Uani . . . .
C46 C 0.8201(4) 0.7698(3) 0.1258(2) 0.0323 1.0000 Uani . . . .
C47 C 0.8651(4) 0.6883(3) 0.1176(3) 0.0381 1.0000 Uani . . . .
F56 F 0.8978(2) 0.55141(17) 0.94034(17) 0.0444 1.0000 Uani . . . .
C57 C 0.9986(4) 0.5653(3) 0.8865(3) 0.0330 1.0000 Uani . . . .
F58 F 1.0015(3) 0.52807(16) 0.82156(17) 0.0466 1.0000 Uani . . . .
F59 F 1.0741(3) 0.53012(19) 0.9128(2) 0.0572 1.0000 Uani . . . .
C60 C 1.0163(3) 0.6490(2) 0.8715(2) 0.0269 1.0000 Uani . . . .
C61 C 0.9822(3) 0.6864(2) 0.8139(2) 0.0211 1.0000 Uani . . . .
C62 C 0.9949(3) 0.7650(2) 0.7978(2) 0.0195 1.0000 Uani . . . .
C63 C 1.0412(3) 0.8034(2) 0.8458(2) 0.0255 1.0000 Uani . . . .
C64 C 1.0735(3) 0.7669(3) 0.9043(2) 0.0308 1.0000 Uani . . . .
C65 C 1.0628(3) 0.6889(3) 0.9173(2) 0.0314 1.0000 Uani . . . .
C66 C 1.1265(4) 0.8124(4) 0.9509(3) 0.0440 1.0000 Uani . . . .
F67 F 1.0658(3) 0.8763(2) 0.9792(2) 0.0586 1.0000 Uani . . . .
F68 F 1.1338(4) 0.7751(2) 1.0144(2) 0.0704 1.0000 Uani . . . .
F69 F 1.2257(3) 0.8357(4) 0.9069(2) 0.1082 1.0000 Uani . . . .
B70 B 0.9535(3) 0.8123(2) 0.7320(2) 0.0189 1.0000 Uani . . . .
C71 C 1.0454(3) 0.8753(2) 0.6846(2) 0.0213 1.0000 Uani . . . .
C72 C 1.1597(3) 0.8645(2) 0.6717(2) 0.0253 1.0000 Uani . . . .
C73 C 1.2388(3) 0.9164(2) 0.6277(2) 0.0263 1.0000 Uani . . . .
C74 C 1.2066(4) 0.9810(3) 0.5957(3) 0.0357 1.0000 Uani . . . .
C75 C 1.0945(4) 0.9922(3) 0.6065(3) 0.0428 1.0000 Uani . . . .
C76 C 1.0155(4) 0.9411(2) 0.6498(3) 0.0323 1.0000 Uani . . . .
C77 C 1.0624(3) 1.06365(19) 0.5711(3) 0.0851 1.0000 Uani D . . .
C81 C 1.3586(3) 0.9013(2) 0.6196(2) 0.0293 1.0000 Uani . . . .
F82 F 1.4281(2) 0.94869(18) 0.56800(18) 0.0458 1.0000 Uani . . . .
F83 F 1.3758(2) 0.90893(17) 0.68825(16) 0.0382 1.0000 Uani . . . .
F84 F 1.3944(2) 0.83017(17) 0.59581(19) 0.0452 1.0000 Uani . . . .
C85 C 0.8341(3) 0.8536(2) 0.7838(2) 0.0216 1.0000 Uani . . . .
C86 C 0.7301(3) 0.8207(2) 0.7978(2) 0.0238 1.0000 Uani . . . .
C87 C 0.6304(3) 0.8544(2) 0.8453(2) 0.0268 1.0000 Uani . . . .
C88 C 0.6295(3) 0.9226(3) 0.8832(3) 0.0312 1.0000 Uani . . . .
C89 C 0.7303(4) 0.9552(2) 0.8724(3) 0.0307 1.0000 Uani . . . .
C90 C 0.8303(3) 0.9223(2) 0.8227(2) 0.0271 1.0000 Uani . . . .
C91 C 0.7343(3) 1.02699(17) 0.9137(2) 0.0536 1.0000 Uani D . . .
C95 C 0.52162(19) 0.81864(18) 0.8570(2) 0.0420 1.0000 Uani D . . .
C99 C 0.9422(3) 0.7567(2) 0.6630(2) 0.0192 1.0000 Uani . . . .
C100 C 1.0165(3) 0.6947(2) 0.6344(2) 0.0211 1.0000 Uani . . . .
C101 C 1.0093(3) 0.6480(2) 0.5753(2) 0.0235 1.0000 Uani . . . .
C104 C 0.8621(3) 0.7709(2) 0.6255(2) 0.0231 1.0000 Uani . . . .
C105 C 0.7690(2) 0.73668(17) 0.52796(19) 0.0409 1.0000 Uani D . . .
C109 C 1.0872(3) 0.5801(3) 0.5507(3) 0.0296 1.0000 Uani . . . .
F110 F 1.0485(3) 0.51780(16) 0.5962(2) 0.0513 1.0000 Uani . . . .
F111 F 1.1883(2) 0.59083(16) 0.55562(17) 0.0364 1.0000 Uani . . . .
F112 F 1.1042(3) 0.5593(2) 0.47689(19) 0.0543 1.0000 Uani . . . .
C114 C 0.9274(3) 0.6613(2) 0.5414(2) 0.0245 1.0000 Uani . . . .
C115 C 0.8548(3) 0.7240(2) 0.5666(2) 0.0246 1.0000 Uani . . . .
F200 F 0.6921(3) 0.6835(3) 0.5480(3) 0.0595 0.801(9) Uani D P 1 1
F201 F 0.7123(4) 0.8029(2) 0.5454(3) 0.0506 0.801(9) Uani D P 1 1
F202 F 0.8110(4) 0.7358(3) 0.4496(2) 0.0535 0.801(9) Uani D P 1 1
F210 F 0.7699(14) 0.7038(8) 0.4635(7) 0.0522 0.199(9) Uani D P 1 2
F211 F 0.6748(7) 0.7153(10) 0.5837(7) 0.0502 0.199(9) Uani D P 1 2
F212 F 0.7534(13) 0.8108(4) 0.5160(10) 0.0426 0.199(9) Uani D P 1 2
F300 F 0.6385(5) 1.0412(5) 0.9728(5) 0.0601 0.523(15) Uani D P 2 1
F301 F 0.7501(11) 1.0875(4) 0.8661(4) 0.0766 0.523(15) Uani D P 2 1
F302 F 0.8143(7) 1.0263(5) 0.9452(6) 0.0636 0.523(15) Uani D P 2 1
F310 F 0.6368(5) 1.0643(6) 0.9448(7) 0.0682 0.477(15) Uani D P 2 2
F311 F 0.8034(10) 1.0770(4) 0.8661(4) 0.0689 0.477(15) Uani D P 2 2
F312 F 0.7728(10) 1.0121(5) 0.9730(5) 0.0618 0.477(15) Uani D P 2 2
F400 F 1.1221(5) 1.0720(3) 0.4929(3) 0.0926 0.845(8) Uani D P 3 1
F401 F 1.0790(5) 1.1273(2) 0.6070(3) 0.0897 0.845(8) Uani D P 3 1
F402 F 0.9549(4) 1.0663(3) 0.5773(4) 0.1095 0.845(8) Uani D P 3 1
F410 F 1.1502(13) 1.0991(12) 0.5189(13) 0.0910 0.155(8) Uani D P 3 2
F411 F 1.007(2) 1.1159(10) 0.6248(10) 0.0906 0.155(8) Uani D P 3 2
F412 F 0.9934(19) 1.0471(13) 0.5312(15) 0.0889 0.155(8) Uani D P 3 2
F500 F 0.5351(4) 0.7457(3) 0.8321(5) 0.0504 0.644(18) Uani D P 4 1
F501 F 0.4580(5) 0.8546(5) 0.8201(5) 0.0557 0.644(18) Uani D P 4 1
F502 F 0.4587(6) 0.8156(5) 0.9335(3) 0.0488 0.644(18) Uani D P 4 1
F510 F 0.5237(7) 0.7660(8) 0.8047(7) 0.0549 0.356(18) Uani D P 4 2
F511 F 0.4508(7) 0.8754(5) 0.8482(9) 0.0427 0.356(18) Uani D P 4 2
F512 F 0.4715(8) 0.7873(8) 0.9274(5) 0.0469 0.356(18) Uani D P 4 2
B600 B 0.3469(9) 0.6962(7) 0.2596(7) 0.039(3) 0.570(19) Uiso . P 5 1
N601 N 0.2429(7) 0.7044(6) 0.2770(6) 0.054(3) 0.570(19) Uiso D P 5 1
C602 C 0.1812(11) 0.7824(7) 0.2823(8) 0.063(3) 0.570(19) Uiso D P 5 1
C603 C 0.1597(10) 0.6432(7) 0.2857(8) 0.060(3) 0.570(19) Uiso D P 5 1
B610 B 0.3638(11) 0.7218(9) 0.2316(9) 0.038(3) 0.430(19) Uiso . P 5 2
N611 N 0.2545(13) 0.7362(10) 0.2979(11) 0.078(5) 0.430(19) Uiso D P 5 2
C612 C 0.1735(18) 0.6725(13) 0.3049(15) 0.093(7) 0.430(19) Uiso D P 5 2
C613 C 0.209(2) 0.8140(12) 0.2781(14) 0.087(6) 0.430(19) Uiso D P 5 2
H12 H 0.5973 0.6093 0.2364 0.0364 1.0000 Uiso R . . .
H11 H 0.6348 0.7044 0.2352 0.0433 1.0000 Uiso R . . .
H41 H 0.5105 0.7188 0.5091 0.0309 1.0000 Uiso R . . .
H42 H 0.3826 0.6990 0.5359 0.0311 1.0000 Uiso R . . .
H51 H 0.5522 0.5924 0.4970 0.0299 1.0000 Uiso R . . .
H52 H 0.4253 0.5747 0.5103 0.0299 1.0000 Uiso R . . .
H91 H 0.3160 0.4512 0.3717 0.0444 1.0000 Uiso R . . .
H92 H 0.3285 0.5083 0.4324 0.0449 1.0000 Uiso R . . .
H93 H 0.3414 0.5361 0.3476 0.0448 1.0000 Uiso R . . .
H101 H 0.4728 0.3695 0.3162 0.0261 1.0000 Uiso R . . .
H121 H 0.7854 0.4295 0.2857 0.0301 1.0000 Uiso R . . .
H141 H 0.8255 0.5508 0.3159 0.0470 1.0000 Uiso R . . .
H142 H 0.7395 0.5788 0.3957 0.0472 1.0000 Uiso R . . .
H143 H 0.7391 0.6172 0.3160 0.0469 1.0000 Uiso R . . .
H151 H 0.7547 0.3011 0.2556 0.0539 1.0000 Uiso R . . .
H152 H 0.6351 0.2704 0.2873 0.0539 1.0000 Uiso R . . .
H153 H 0.6784 0.3098 0.2044 0.0542 1.0000 Uiso R . . .
H181 H 0.6769 0.8547 0.3693 0.0557 1.0000 Uiso R . . .
H182 H 0.6447 0.7684 0.3707 0.0552 1.0000 Uiso R . . .
H183 H 0.6779 0.8159 0.2919 0.0555 1.0000 Uiso R . . .
H191 H 0.5534 0.9487 0.3152 0.0319 1.0000 Uiso R . . .
H211 H 0.2255 0.9199 0.4225 0.0404 1.0000 Uiso R . . .
H231 H 0.1546 0.7972 0.4708 0.0582 1.0000 Uiso R . . .
H232 H 0.2196 0.7733 0.5279 0.0581 1.0000 Uiso R . . .
H233 H 0.2343 0.7253 0.4532 0.0581 1.0000 Uiso R . . .
H241 H 0.2982 1.0269 0.3195 0.0712 1.0000 Uiso R . . .
H242 H 0.3445 1.0598 0.3804 0.0713 1.0000 Uiso R . . .
H243 H 0.4244 1.0445 0.2948 0.0713 1.0000 Uiso R . . .
H271 H 0.6783 0.7719 -0.0290 0.0369 1.0000 Uiso R . . .
H272 H 0.7828 0.7177 -0.0297 0.0373 1.0000 Uiso R . . .
H281 H 0.5954 0.6672 -0.0478 0.0358 1.0000 Uiso R . . .
H282 H 0.6878 0.6127 -0.0310 0.0359 1.0000 Uiso R . . .
H321 H 0.6644 0.4616 0.1447 0.0464 1.0000 Uiso R . . .
H322 H 0.6867 0.5465 0.1186 0.0467 1.0000 Uiso R . . .
H323 H 0.6972 0.4846 0.0562 0.0467 1.0000 Uiso R . . .
H331 H 0.4852 0.4111 0.1695 0.0329 1.0000 Uiso R . . .
H351 H 0.2382 0.5346 0.1297 0.0382 1.0000 Uiso R . . .
H371 H 0.2640 0.6619 0.0759 0.0770 1.0000 Uiso R . . .
H372 H 0.3759 0.7013 0.0655 0.0770 1.0000 Uiso R . . .
H373 H 0.3670 0.6501 -0.0008 0.0772 1.0000 Uiso R . . .
H381 H 0.1969 0.4305 0.2412 0.0600 1.0000 Uiso R . . .
H382 H 0.2975 0.3741 0.2364 0.0602 1.0000 Uiso R . . .
H383 H 0.2441 0.3748 0.1700 0.0601 1.0000 Uiso R . . .
H411 H 0.5649 0.9406 0.1011 0.0842 1.0000 Uiso R . . .
H412 H 0.5669 0.8625 0.0619 0.0842 1.0000 Uiso R . . .
H413 H 0.5082 0.8716 0.1525 0.0844 1.0000 Uiso R . . .
H421 H 0.7096 0.9696 0.1507 0.0590 1.0000 Uiso R . . .
H441 H 0.9366 0.9412 0.2145 0.1200 1.0000 Uiso R . . .
H442 H 0.9527 0.9832 0.1335 0.1199 1.0000 Uiso R . . .
H443 H 0.8482 1.0022 0.2069 0.1201 1.0000 Uiso R . . .
H451 H 0.9421 0.8128 0.1586 0.0539 1.0000 Uiso R . . .
H471 H 0.9372 0.6852 0.1239 0.0570 1.0000 Uiso R . . .
H472 H 0.8723 0.6705 0.0660 0.0570 1.0000 Uiso R . . .
H473 H 0.8142 0.6567 0.1571 0.0568 1.0000 Uiso R . . .
H61 H 0.9498 0.6582 0.7849 0.0250 1.0000 Uiso R . . .
H63 H 1.0500 0.8558 0.8383 0.0301 1.0000 Uiso R . . .
H65 H 1.0861 0.6643 0.9556 0.0379 1.0000 Uiso R . . .
H72 H 1.1848 0.8211 0.6929 0.0301 1.0000 Uiso R . . .
H74 H 1.2584 1.0160 0.5670 0.0430 1.0000 Uiso R . . .
H76 H 0.9408 0.9513 0.6559 0.0389 1.0000 Uiso R . . .
H86 H 0.7274 0.7747 0.7745 0.0282 1.0000 Uiso R . . .
H88 H 0.5628 0.9456 0.9149 0.0372 1.0000 Uiso R . . .
H90 H 0.8968 0.9471 0.8157 0.0318 1.0000 Uiso R . . .
H100 H 1.0727 0.6839 0.6559 0.0250 1.0000 Uiso R . . .
H104 H 0.8134 0.8133 0.6403 0.0268 1.0000 Uiso R . . .
H114 H 0.9210 0.6289 0.5029 0.0298 1.0000 Uiso R . . .
H6001 H 0.3904 0.7404 0.2490 0.0516 0.570(19) Uiso R P 5 1
H6002 H 0.3822 0.6470 0.2568 0.0516 0.570(19) Uiso R P 5 1
H6021 H 0.1031 0.7764 0.2963 0.0824 0.570(19) Uiso R P 5 1
H6022 H 0.1956 0.8117 0.3211 0.0824 0.570(19) Uiso R P 5 1
H6023 H 0.2085 0.8078 0.2326 0.0824 0.570(19) Uiso R P 5 1
H6031 H 0.0874 0.6670 0.2990 0.0717 0.570(19) Uiso R P 5 1
H6032 H 0.1620 0.6087 0.3268 0.0717 0.570(19) Uiso R P 5 1
H6033 H 0.1758 0.6161 0.2381 0.0717 0.570(19) Uiso R P 5 1
H6101 H 0.3963 0.6736 0.2388 0.0419 0.430(19) Uiso R P 5 2
H6102 H 0.4131 0.7609 0.2317 0.0419 0.430(19) Uiso R P 5 2
H6103 H 0.3510 0.7229 0.1826 0.0419 0.430(19) Uiso R P 5 2
H6111 H 0.2712 0.7401 0.3451 0.0795 0.430(19) Uiso R P 5 2
H6121 H 0.1077 0.6856 0.3475 0.1354 0.430(19) Uiso R P 5 2
H6122 H 0.2054 0.6258 0.3170 0.1354 0.430(19) Uiso R P 5 2
H6123 H 0.1552 0.6667 0.2585 0.1354 0.430(19) Uiso R P 5 2
H6131 H 0.1395 0.8255 0.3180 0.1004 0.430(19) Uiso R P 5 2
H6132 H 0.2609 0.8517 0.2774 0.1004 0.430(19) Uiso R P 5 2
H6133 H 0.1988 0.8136 0.2283 0.1004 0.430(19) Uiso R P 5 2

loop_
_atom_site_aniso_label
_atom_site_aniso_U_11
_atom_site_aniso_U_22
_atom_site_aniso_U_33
_atom_site_aniso_U_23
_atom_site_aniso_U_13
_atom_site_aniso_U_12
Ir1 0.02606(8) 0.01834(7) 0.01519(7) 0.00227(5) -0.00752(5) -0.00171(5)
C2 0.0221(17) 0.0197(16) 0.0147(15) 0.0030(12) -0.0058(13) -0.0030(13)
N3 0.0301(16) 0.0162(14) 0.0147(13) 0.0006(11) -0.0071(12) 0.0014(12)
C4 0.038(2) 0.0245(19) 0.0156(16) -0.0006(14) -0.0104(15) 0.0010(16)
C5 0.036(2) 0.0241(18) 0.0158(17) 0.0018(14) -0.0082(15) 0.0016(15)
N6 0.0319(16) 0.0207(15) 0.0111(13) 0.0013(11) -0.0085(12) 0.0016(12)
C7 0.0259(18) 0.0199(17) 0.0144(15) 0.0005(13) -0.0045(13) 0.0006(14)
C8 0.0220(17) 0.0205(17) 0.0163(15) 0.0027(13) -0.0045(13) 0.0021(13)
C9 0.0232(19) 0.0266(19) 0.037(2) -0.0028(16) -0.0083(16) 0.0026(15)
C10 0.0283(18) 0.0196(17) 0.0169(16) 0.0018(13) -0.0082(14) -0.0012(14)
C11 0.0281(19) 0.0215(17) 0.0176(16) 0.0015(13) -0.0042(14) 0.0054(14)
C12 0.0207(17) 0.030(2) 0.0216(17) 0.0042(15) -0.0044(14) 0.0047(14)
C13 0.0271(19) 0.0248(18) 0.0163(16) 0.0031(13) -0.0052(14) -0.0004(14)
C14 0.030(2) 0.031(2) 0.033(2) 0.0034(17) -0.0127(17) -0.0025(16)
C15 0.039(2) 0.026(2) 0.038(2) -0.0076(18) -0.0072(19) 0.0091(17)
C16 0.0298(19) 0.0160(16) 0.0184(16) 0.0000(13) -0.0088(14) -0.0022(14)
C17 0.0269(19) 0.0209(17) 0.0222(17) -0.0016(14) -0.0059(15) -0.0008(14)
C18 0.029(2) 0.031(2) 0.046(3) 0.0031(19) -0.0055(19) -0.0011(17)
C19 0.032(2) 0.0203(18) 0.0267(19) 0.0036(14) -0.0094(16) -0.0063(15)
C20 0.039(2) 0.0192(18) 0.041(2) 0.0013(16) -0.0209(19) -0.0020(16)
C21 0.028(2) 0.024(2) 0.048(3) 0.0040(18) -0.0130(19) 0.0019(16)
C22 0.029(2) 0.0230(18) 0.0275(19) -0.0007(15) -0.0101(16) -0.0020(15)
C23 0.030(2) 0.035(2) 0.049(3) 0.009(2) -0.011(2) -0.0073(18)
C24 0.054(3) 0.024(2) 0.069(4) 0.012(2) -0.030(3) -0.002(2)
C25 0.034(2) 0.0178(16) 0.0181(16) 0.0025(13) -0.0116(15) -0.0044(14)
N26 0.0356(18) 0.0231(15) 0.0143(14) 0.0031(12) -0.0058(13) -0.0095(13)
C27 0.045(2) 0.031(2) 0.0158(17) 0.0031(15) -0.0094(16) -0.0114(18)
C28 0.044(2) 0.030(2) 0.0155(17) 0.0029(15) -0.0103(16) -0.0093(17)
N29 0.0375(18) 0.0261(16) 0.0158(14) 0.0020(12) -0.0096(13) -0.0120(14)
C30 0.033(2) 0.0253(18) 0.0172(16) 0.0008(14) -0.0101(15) -0.0112(15)
C31 0.034(2) 0.0253(18) 0.0150(16) -0.0026(13) -0.0087(15) -0.0071(15)
C32 0.033(2) 0.029(2) 0.032(2) 0.0040(16) -0.0127(17) -0.0048(16)
C33 0.039(2) 0.0225(18) 0.0221(18) -0.0004(14) -0.0114(16) -0.0092(16)
C34 0.037(2) 0.031(2) 0.0217(18) -0.0044(15) -0.0072(16) -0.0126(17)
C35 0.030(2) 0.036(2) 0.033(2) -0.0022(17) -0.0142(17) -0.0073(17)
C36 0.039(2) 0.026(2) 0.031(2) -0.0036(16) -0.0170(18) -0.0053(17)
C37 0.052(3) 0.043(3) 0.072(4) 0.010(3) -0.040(3) -0.006(2)
C38 0.045(3) 0.045(3) 0.028(2) -0.0028(19) -0.0065(19) -0.022(2)
C39 0.040(2) 0.0249(19) 0.0179(17) 0.0012(14) -0.0062(16) -0.0128(16)
C40 0.057(3) 0.027(2) 0.025(2) 0.0022(16) -0.013(2) -0.0097(19)
C41 0.081(4) 0.039(3) 0.054(3) -0.005(2) -0.034(3) 0.016(3)
C42 0.084(4) 0.025(2) 0.031(2) -0.0001(18) -0.007(2) -0.021(2)
C43 0.058(3) 0.055(3) 0.030(2) -0.007(2) 0.001(2) -0.037(3)
C44 0.092(5) 0.078(5) 0.060(4) -0.023(3) -0.004(4) -0.058(4)
C45 0.036(2) 0.063(3) 0.032(2) -0.012(2) -0.0041(19) -0.021(2)
C46 0.031(2) 0.040(2) 0.0213(18) -0.0019(16) -0.0017(16) -0.0128(18)
C47 0.032(2) 0.047(3) 0.033(2) -0.0038(19) -0.0070(18) -0.0016(19)
F56 0.0357(14) 0.0478(17) 0.0409(15) 0.0125(13) -0.0014(12) -0.0103(12)
C57 0.026(2) 0.041(2) 0.030(2) 0.0135(18) -0.0077(16) 0.0005(17)
F58 0.069(2) 0.0268(13) 0.0376(15) 0.0055(11) -0.0106(14) 0.0019(13)
F59 0.0442(17) 0.0530(19) 0.080(2) 0.0332(17) -0.0310(17) -0.0003(14)
C60 0.0202(17) 0.035(2) 0.0228(18) 0.0049(15) -0.0045(14) 0.0010(15)
C61 0.0188(16) 0.0241(17) 0.0199(16) 0.0032(13) -0.0059(13) -0.0029(13)
C62 0.0160(15) 0.0245(17) 0.0175(16) -0.0012(13) -0.0048(13) -0.0011(13)
C63 0.0207(17) 0.031(2) 0.0240(18) -0.0037(15) -0.0068(14) -0.0019(15)
C64 0.0224(18) 0.047(3) 0.0232(19) -0.0054(17) -0.0079(15) -0.0010(17)
C65 0.0224(18) 0.051(3) 0.0191(18) 0.0038(17) -0.0061(15) 0.0039(17)
C66 0.032(2) 0.077(4) 0.027(2) -0.008(2) -0.0140(18) -0.005(2)
F67 0.068(2) 0.064(2) 0.055(2) -0.0170(17) -0.0319(17) -0.0103(18)
F68 0.088(3) 0.091(3) 0.055(2) -0.0141(19) -0.056(2) 0.010(2)
F69 0.043(2) 0.224(6) 0.054(2) -0.051(3) -0.0020(17) -0.063(3)
B70 0.0171(17) 0.0206(18) 0.0202(18) 0.0009(14) -0.0074(14) -0.0060(14)
C71 0.0204(17) 0.0221(17) 0.0226(17) -0.0010(14) -0.0083(14) -0.0053(13)
C72 0.0251(18) 0.0225(18) 0.0264(19) -0.0005(14) -0.0052(15) -0.0071(14)
C73 0.0236(18) 0.031(2) 0.0235(18) -0.0030(15) -0.0055(15) -0.0099(15)
C74 0.034(2) 0.033(2) 0.042(2) 0.0144(19) -0.0143(19) -0.0180(18)
C75 0.037(2) 0.038(3) 0.058(3) 0.024(2) -0.022(2) -0.012(2)
C76 0.027(2) 0.031(2) 0.043(2) 0.0132(18) -0.0180(18) -0.0094(16)
C77 0.050(2) 0.064(3) 0.141(4) 0.059(3) -0.036(3) -0.014(2)
C81 0.0232(19) 0.033(2) 0.028(2) -0.0070(16) -0.0018(15) -0.0088(16)
F82 0.0290(13) 0.0554(18) 0.0454(16) 0.0075(14) -0.0009(12) -0.0204(13)
F83 0.0279(13) 0.0495(16) 0.0389(14) -0.0057(12) -0.0122(11) -0.0076(11)
F84 0.0269(13) 0.0397(15) 0.0618(19) -0.0183(14) -0.0043(13) -0.0011(11)
C85 0.0227(17) 0.0212(17) 0.0224(17) 0.0021(13) -0.0097(14) -0.0013(13)
C86 0.0231(18) 0.0228(18) 0.0252(18) 0.0054(14) -0.0080(15) -0.0041(14)
C87 0.0202(18) 0.034(2) 0.0250(18) 0.0084(16) -0.0068(15) -0.0009(15)
C88 0.0241(19) 0.035(2) 0.031(2) -0.0004(17) -0.0068(16) 0.0092(16)
C89 0.030(2) 0.030(2) 0.033(2) -0.0069(17) -0.0136(17) 0.0081(16)
C90 0.0250(19) 0.0257(19) 0.032(2) -0.0019(16) -0.0114(16) -0.0001(15)
C91 0.053(2) 0.042(2) 0.066(2) -0.0251(18) -0.0192(19) 0.0075(18)
C95 0.0252(16) 0.046(2) 0.055(2) 0.0112(17) -0.0137(15) -0.0076(15)
C99 0.0209(16) 0.0185(16) 0.0188(16) 0.0031(13) -0.0074(13) -0.0051(13)
C100 0.0190(16) 0.0248(18) 0.0205(17) 0.0019(14) -0.0078(13) -0.0040(13)
C101 0.0231(17) 0.0260(18) 0.0219(17) -0.0013(14) -0.0080(14) -0.0038(14)
C104 0.0266(18) 0.0191(17) 0.0267(18) 0.0039(14) -0.0131(15) -0.0044(14)
C105 0.048(2) 0.0363(18) 0.057(2) 0.0094(17) -0.0421(18) -0.0090(15)
C109 0.0267(19) 0.034(2) 0.032(2) -0.0093(17) -0.0144(17) 0.0012(16)
F110 0.0457(17) 0.0252(13) 0.079(2) 0.0018(14) -0.0162(16) 0.0031(12)
F111 0.0271(12) 0.0416(15) 0.0450(15) -0.0152(12) -0.0178(11) 0.0066(11)
F112 0.0467(17) 0.076(2) 0.0472(17) -0.0372(16) -0.0248(14) 0.0233(16)
C114 0.0271(19) 0.0251(18) 0.0252(18) -0.0011(14) -0.0132(15) -0.0053(15)
C115 0.0257(18) 0.0267(19) 0.0266(18) 0.0055(15) -0.0157(15) -0.0061(15)
F200 0.055(2) 0.054(2) 0.096(3) 0.027(2) -0.059(2) -0.0278(19)
F201 0.049(3) 0.051(2) 0.068(3) -0.0219(19) -0.043(2) 0.0232(18)
F202 0.061(3) 0.070(3) 0.044(2) 0.0007(19) -0.0371(19) -0.001(2)
F210 0.059(5) 0.044(5) 0.070(5) -0.010(4) -0.044(4) 0.001(5)
F211 0.056(5) 0.054(5) 0.062(5) 0.020(5) -0.047(4) -0.027(4)
F212 0.041(5) 0.038(4) 0.063(5) 0.020(4) -0.036(4) -0.011(4)
F300 0.062(3) 0.042(4) 0.063(4) -0.025(3) -0.003(3) 0.007(3)
F301 0.092(5) 0.038(3) 0.082(4) -0.017(3) -0.004(4) 0.000(4)
F302 0.048(3) 0.065(4) 0.084(4) -0.045(3) -0.025(3) -0.003(3)
F310 0.057(4) 0.057(4) 0.092(5) -0.039(4) -0.027(3) 0.024(3)
F311 0.080(5) 0.030(3) 0.077(4) -0.024(3) 0.001(4) 0.005(3)
F312 0.072(5) 0.057(4) 0.064(4) -0.013(3) -0.031(3) -0.012(4)
F400 0.083(3) 0.077(3) 0.117(4) 0.063(3) -0.038(3) -0.011(3)
F401 0.064(3) 0.043(2) 0.148(4) 0.036(3) -0.021(3) 0.006(2)
F402 0.046(2) 0.086(3) 0.191(5) 0.083(4) -0.040(3) -0.007(2)
F410 0.053(6) 0.070(6) 0.145(7) 0.056(6) -0.030(6) -0.017(5)
F411 0.055(6) 0.070(6) 0.145(7) 0.052(5) -0.036(6) -0.013(5)
F412 0.056(6) 0.077(6) 0.136(7) 0.057(6) -0.041(5) 0.001(5)
F500 0.032(2) 0.051(3) 0.071(4) -0.009(3) -0.019(2) -0.008(2)
F501 0.036(2) 0.072(4) 0.072(4) 0.032(3) -0.035(3) -0.022(2)
F502 0.043(3) 0.038(3) 0.049(2) 0.006(2) 0.006(2) -0.013(3)
F510 0.025(3) 0.072(5) 0.071(5) -0.010(4) -0.020(4) -0.007(4)
F511 0.026(3) 0.053(4) 0.059(5) 0.013(4) -0.026(3) -0.009(3)
F512 0.036(4) 0.035(5) 0.065(4) 0.030(3) -0.011(3) -0.012(4)

loop_
_atom_type_symbol
_atom_type_scat_dispersion_real
_atom_type_scat_dispersion_imag
_atom_type_scat_Cromer_Mann_a1
_atom_type_scat_Cromer_Mann_b1
_atom_type_scat_Cromer_Mann_a2
_atom_type_scat_Cromer_Mann_b2
_atom_type_scat_Cromer_Mann_a3
_atom_type_scat_Cromer_Mann_b3
_atom_type_scat_Cromer_Mann_a4
_atom_type_scat_Cromer_Mann_b4
_atom_type_scat_Cromer_Mann_c
_atom_type_scat_source
Ir -1.4442 7.9887 27.3049 1.5928 16.7296 8.8655 15.6115 0.4179 5.8338 45.0011 11.4722 'International Tables Vol C 4.2.6.8 and 6.1.1.4'
B 0.0013 0.0007 2.0545 23.2185 1.3326 1.0210 1.0979 60.3498 0.7068 0.1403 -0.1932 'International Tables Vol C 4.2.6.8 and 6.1.1.4'
C 0.0033 0.0016 2.3100 20.8439 1.0200 10.2075 1.5886 0.5687 0.8650 51.6512 0.2156 'International Tables Vol C 4.2.6.8 and 6.1.1.4'
H 0.0000 0.0000 0.4930 10.5109 0.3229 26.1257 0.1402 3.1424 0.0408 57.7998 0.0030 'International Tables Vol C 4.2.6.8 and 6.1.1.4'
O 0.0106 0.0060 3.0485 13.2771 2.2868 5.7011 1.5463 0.3239 0.8670 32.9089 0.2508 'International Tables Vol C 4.2.6.8 and 6.1.1.4'
N 0.0061 0.0033 12.2126 0.0057 3.1322 9.8933 2.0125 28.9975 1.1663 0.5826 -11.5290 'International Tables Vol C 4.2.6.8 and 6.1.1.4'
F 0.0171 0.0103 3.5392 10.2825 2.6412 4.2944 1.5170 0.2615 1.0243 26.1476 0.2776 'International Tables Vol C 4.2.6.8 and 6.1.1.4'

loop_
_geom_angle_atom_site_label_1
_geom_angle_atom_site_label_2
_geom_angle_atom_site_label_3
_geom_angle
_geom_angle_publ_flag
C2 Ir1 C25 167.86(15) yes
C2 Ir1 B600 91.6(3) yes
C25 Ir1 B600 100.4(3) yes
C2 Ir1 H12 83.7 no
C25 Ir1 H12 86.9 no
B600 Ir1 H12 133.1 no
C2 Ir1 H11 88.2 no
C25 Ir1 H11 81.6 no
B600 Ir1 H11 154.9 no
H12 Ir1 H11 71.8 no
C2 Ir1 H6001 97.2 no
C25 Ir1 H6001 94.3 no
B600 Ir1 H6001 26.2 no
H12 Ir1 H6001 159.0 no
H11 Ir1 H6001 129.2 no
C2 Ir1 H6002 88.5 no
C25 Ir1 H6002 101.6 no
B600 Ir1 H6002 26.0 no
H12 Ir1 H6002 107.1 no
H11 Ir1 H6002 176.6 no
H6001 Ir1 H6002 52.0 no
C2 Ir1 C25 167.86(15) yes
C2 Ir1 B610 105.0(4) yes
C25 Ir1 B610 87.1(4) yes
C2 Ir1 H12 83.7 no
C25 Ir1 H12 86.9 no
B610 Ir1 H12 143.9 no
C2 Ir1 H11 88.2 no
C25 Ir1 H11 81.6 no
B610 Ir1 H11 142.0 no
H12 Ir1 H11 71.8 no
C2 Ir1 H6101 100.2 no
C25 Ir1 H6101 91.2 no
B610 Ir1 H6101 23.6 no
H12 Ir1 H6101 121.1 no
H11 Ir1 H6101 165.1 no
C2 Ir1 H6102 105.6 no
C25 Ir1 H6102 84.9 no
B610 Ir1 H6102 25.8 no
H12 Ir1 H6102 167.2 no
H11 Ir1 H6102 116.6 no
H6101 Ir1 H6102 49.3 no
Ir1 C2 N3 127.7(3) yes
Ir1 C2 N6 124.9(3) yes
N3 C2 N6 107.2(3) yes
C2 N3 C4 114.0(3) yes
C2 N3 C16 124.1(3) yes
C4 N3 C16 120.9(3) yes
N3 C4 C5 101.9(3) yes
N3 C4 H41 110.7 no
C5 C4 H41 112.6 no
N3 C4 H42 110.9 no
C5 C4 H42 111.2 no
H41 C4 H42 109.5 no
C4 C5 N6 102.2(3) yes
C4 C5 H51 110.9 no
N6 C5 H51 111.6 no
C4 C5 H52 111.5 no
N6 C5 H52 110.9 no
H51 C5 H52 109.7 no
C5 N6 C2 113.9(3) yes
C5 N6 C7 119.2(3) yes
C2 N6 C7 126.8(3) yes
N6 C7 C8 119.3(3) yes
N6 C7 C13 118.9(3) yes
C8 C7 C13 121.7(3) yes
C7 C8 C9 121.6(3) yes
C7 C8 C10 118.1(3) yes
C9 C8 C10 120.3(3) yes
C8 C9 H91 111.2 no
C8 C9 H92 110.4 no
H91 C9 H92 108.0 no
C8 C9 H93 110.3 no
H91 C9 H93 108.7 no
H92 C9 H93 108.1 no
C8 C10 C11 121.7(4) yes
C8 C10 H101 118.6 no
C11 C10 H101 119.7 no
C10 C11 C12 118.2(3) yes
C10 C11 C15 120.1(4) yes
C12 C11 C15 121.7(4) yes
C11 C12 C13 122.0(4) yes
C11 C12 H121 119.2 no
C13 C12 H121 118.8 no
C7 C13 C12 118.3(4) yes
C7 C13 C14 121.1(4) yes
C12 C13 C14 120.6(4) yes
C13 C14 H141 109.2 no
C13 C14 H142 110.5 no
H141 C14 H142 108.6 no
C13 C14 H143 110.0 no
H141 C14 H143 109.1 no
H142 C14 H143 109.5 no
C11 C15 H151 109.9 no
C11 C15 H152 110.6 no
H151 C15 H152 108.0 no
C11 C15 H153 111.1 no
H151 C15 H153 108.3 no
H152 C15 H153 108.9 no
N3 C16 C17 119.9(3) yes
N3 C16 C22 118.8(3) yes
C17 C16 C22 121.3(3) yes
C16 C17 C18 122.2(4) yes
C16 C17 C19 118.2(4) yes
C18 C17 C19 119.5(4) yes
C17 C18 H181 109.7 no
C17 C18 H182 110.4 no
H181 C18 H182 109.7 no
C17 C18 H183 109.1 no
H181 C18 H183 108.9 no
H182 C18 H183 108.9 no
C17 C19 C20 122.2(4) yes
C17 C19 H191 118.7 no
C20 C19 H191 119.1 no
C19 C20 C21 118.4(4) yes
C19 C20 C24 121.1(4) yes
C21 C20 C24 120.5(4) yes
C20 C21 C22 121.5(4) yes
C20 C21 H211 119.5 no
C22 C21 H211 119.1 no
C21 C22 C16 118.1(4) yes
C21 C22 C23 120.0(4) yes
C16 C22 C23 121.9(4) yes
C22 C23 H231 110.9 no
C22 C23 H232 110.6 no
H231 C23 H232 108.9 no
C22 C23 H233 110.4 no
H231 C23 H233 107.6 no
H232 C23 H233 108.4 no
C20 C24 H241 110.8 no
C20 C24 H242 109.6 no
H241 C24 H242 108.4 no
C20 C24 H243 110.3 no
H241 C24 H243 109.0 no
H242 C24 H243 108.8 no
Ir1 C25 N26 125.1(3) yes
Ir1 C25 N29 127.2(3) yes
N26 C25 N29 107.6(3) yes
C25 N26 C27 113.2(3) yes
C25 N26 C39 127.9(3) yes
C27 N26 C39 118.8(3) yes
N26 C27 C28 102.1(3) yes
N26 C27 H271 110.5 no
C28 C27 H271 111.3 no
N26 C27 H272 110.8 no
C28 C27 H272 111.9 no
H271 C27 H272 110.0 no
C27 C28 N29 102.5(3) yes
C27 C28 H281 111.6 no
N29 C28 H281 111.5 no
C27 C28 H282 111.2 no
N29 C28 H282 110.6 no
H281 C28 H282 109.4 no
C28 N29 C25 113.5(3) yes
C28 N29 C30 121.8(3) yes
C25 N29 C30 122.8(3) yes
N29 C30 C31 119.5(4) yes
N29 C30 C36 118.6(4) yes
C31 C30 C36 121.8(4) yes
C30 C31 C32 122.0(3) yes
C30 C31 C33 118.3(4) yes
C32 C31 C33 119.7(4) yes
C31 C32 H321 110.5 no
C31 C32 H322 111.7 no
H321 C32 H322 109.2 no
C31 C32 H323 109.3 no
H321 C32 H323 107.7 no
H322 C32 H323 108.3 no
C31 C33 C34 121.3(4) yes
C31 C33 H331 119.1 no
C34 C33 H331 119.6 no
C33 C34 C35 118.4(4) yes
C33 C34 C38 120.3(4) yes
C35 C34 C38 121.3(4) yes
C34 C35 C36 122.0(4) yes
C34 C35 H351 119.2 no
C36 C35 H351 118.8 no
C30 C36 C35 117.5(4) yes
C30 C36 C37 121.8(4) yes
C35 C36 C37 120.6(4) yes
C36 C37 H371 110.9 no
C36 C37 H372 110.1 no
H371 C37 H372 109.4 no
C36 C37 H373 109.1 no
H371 C37 H373 109.1 no
H372 C37 H373 108.2 no
C34 C38 H381 110.8 no
C34 C38 H382 109.4 no
H381 C38 H382 108.7 no
C34 C38 H383 110.4 no
H381 C38 H383 109.1 no
H382 C38 H383 108.4 no
N26 C39 C40 119.1(4) yes
N26 C39 C46 118.5(4) yes
C40 C39 C46 122.3(4) yes
C39 C40 C41 122.2(4) yes
C39 C40 C42 116.6(5) yes
C41 C40 C42 121.2(5) yes
C40 C41 H411 109.5 no
C40 C41 H412 110.2 no
H411 C41 H412 108.9 no
C40 C41 H413 110.4 no
H411 C41 H413 108.6 no
H412 C41 H413 109.1 no
C40 C42 C43 122.6(5) yes
C40 C42 H421 118.1 no
C43 C42 H421 119.3 no
C42 C43 C44 120.5(6) yes
C42 C43 C45 118.6(4) yes
C44 C43 C45 120.9(6) yes
C43 C44 H441 109.8 no
C43 C44 H442 109.6 no
H441 C44 H442 110.0 no
C43 C44 H443 109.1 no
H441 C44 H443 109.1 no
H442 C44 H443 109.3 no
C43 C45 C46 121.5(5) yes
C43 C45 H451 119.1 no
C46 C45 H451 119.4 no
C45 C46 C39 118.5(5) yes
C45 C46 C47 120.3(5) yes
C39 C46 C47 121.2(4) yes
C46 C47 H471 110.2 no
C46 C47 H472 109.3 no
H471 C47 H472 109.0 no
C46 C47 H473 109.5 no
H471 C47 H473 109.6 no
H472 C47 H473 109.3 no
F56 C57 F58 105.2(4) yes
F56 C57 F59 106.6(3) yes
F58 C57 F59 106.5(4) yes
F56 C57 C60 112.0(4) yes
F58 C57 C60 112.6(3) yes
F59 C57 C60 113.3(4) yes
C57 C60 C61 119.8(4) yes
C57 C60 C65 119.4(4) yes
C61 C60 C65 120.7(4) yes
C60 C61 C62 122.6(4) yes
C60 C61 H61 118.7 no
C62 C61 H61 118.7 no
C61 C62 C63 115.0(3) yes
C61 C62 B70 124.6(3) yes
C63 C62 B70 120.4(3) yes
C62 C63 C64 122.8(4) yes
C62 C63 H63 118.5 no
C64 C63 H63 118.6 no
C63 C64 C65 120.8(4) yes
C63 C64 C66 119.0(4) yes
C65 C64 C66 120.1(4) yes
C60 C65 C64 118.1(4) yes
C60 C65 H65 121.2 no
C64 C65 H65 120.8 no
C64 C66 F67 111.7(4) yes
C64 C66 F68 113.1(5) yes
F67 C66 F68 104.5(4) yes
C64 C66 F69 111.8(4) yes
F67 C66 F69 105.4(5) yes
F68 C66 F69 109.9(5) yes
C62 B70 C71 110.7(3) yes
C62 B70 C85 104.3(3) yes
C71 B70 C85 111.5(3) yes
C62 B70 C99 112.5(3) yes
C71 B70 C99 105.1(3) yes
C85 B70 C99 112.8(3) yes
B70 C71 C72 122.5(3) yes
B70 C71 C76 122.1(3) yes
C72 C71 C76 115.3(3) yes
C71 C72 C73 122.5(4) yes
C71 C72 H72 119.1 no
C73 C72 H72 118.4 no
C72 C73 C74 120.8(4) yes
C72 C73 C81 118.6(4) yes
C74 C73 C81 120.6(4) yes
C73 C74 C75 117.8(4) yes
C73 C74 H74 121.3 no
C75 C74 H74 120.9 no
C74 C75 C76 121.9(4) yes
C74 C75 C77 116.2(4) yes
C76 C75 C77 121.9(4) yes
C71 C76 C75 121.8(4) yes
C71 C76 H76 119.4 no
C75 C76 H76 118.8 no
C75 C77 F400 112.7(4) yes
C75 C77 F401 111.9(4) yes
F400 C77 F401 106.51(6) yes
C75 C77 F402 112.3(3) yes
F400 C77 F402 106.51(6) yes
F401 C77 F402 106.50(6) yes
C75 C77 F410 113.7(10) yes
C75 C77 F411 113.5(10) yes
F410 C77 F411 106.51(6) yes
C75 C77 F412 109.6(10) yes
F410 C77 F412 106.51(6) yes
F411 C77 F412 106.51(6) yes
C73 C81 F82 113.2(4) yes
C73 C81 F83 111.7(3) yes
F82 C81 F83 106.3(3) yes
C73 C81 F84 112.5(3) yes
F82 C81 F84 106.7(3) yes
F83 C81 F84 106.0(4) yes
B70 C85 C86 123.2(3) yes
B70 C85 C90 121.2(3) yes
C86 C85 C90 115.3(4) yes
C85 C86 C87 122.5(4) yes
C85 C86 H86 119.3 no
C87 C86 H86 118.2 no
C86 C87 C88 120.8(4) yes
C86 C87 C95 120.8(4) yes
C88 C87 C95 118.5(4) yes
C87 C88 C89 118.1(4) yes
C87 C88 H88 121.0 no
C89 C88 H88 120.9 no
C88 C89 C90 121.0(4) yes
C88 C89 C91 120.2(4) yes
C90 C89 C91 118.8(4) yes
C85 C90 C89 122.3(4) yes
C85 C90 H90 119.4 no
C89 C90 H90 118.3 no
C89 C91 F300 111.6(4) yes
C89 C91 F301 112.3(4) yes
F300 C91 F301 106.17(6) yes
C89 C91 F302 113.9(4) yes
F300 C91 F302 106.17(6) yes
F301 C91 F302 106.19(6) yes
C89 C91 F310 115.2(4) yes
C89 C91 F311 112.2(4) yes
F310 C91 F311 106.17(6) yes
C89 C91 F312 110.4(5) yes
F310 C91 F312 106.17(6) yes
F311 C91 F312 106.14(6) yes
C87 C95 F500 112.3(3) yes
C87 C95 F501 114.9(3) yes
F500 C95 F501 105.92(6) yes
C87 C95 F502 111.3(4) yes
F500 C95 F502 105.86(6) yes
F501 C95 F502 105.94(6) yes
C87 C95 F510 115.5(4) yes
C87 C95 F511 106.4(5) yes
F510 C95 F511 105.93(6) yes
C87 C95 F512 116.3(6) yes
F510 C95 F512 105.95(6) yes
F511 C95 F512 105.91(6) yes
B70 C99 C100 121.8(3) yes
B70 C99 C104 122.6(3) yes
C100 C99 C104 115.5(3) yes
C99 C100 C101 122.6(3) yes
C99 C100 H100 118.9 no
C101 C100 H100 118.6 no
C100 C101 C109 119.8(3) yes
C100 C101 C114 121.0(4) yes
C109 C101 C114 119.2(3) yes
C99 C104 C115 121.9(4) yes
C99 C104 H104 118.9 no
C115 C104 H104 119.2 no
C115 C105 F200 112.6(3) yes
C115 C105 F201 113.8(3) yes
F200 C105 F201 105.48(6) yes
C115 C105 F202 113.5(3) yes
F200 C105 F202 105.27(6) yes
F201 C105 F202 105.37(6) yes
C115 C105 F210 125.4(6) yes
C115 C105 F211 103.3(6) yes
F210 C105 F211 105.38(6) yes
C115 C105 F212 110.4(6) yes
F210 C105 F212 105.37(6) yes
F211 C105 F212 105.34(6) yes
C101 C109 F110 112.2(4) yes
C101 C109 F111 113.1(3) yes
F110 C109 F111 105.6(4) yes
C101 C109 F112 113.3(4) yes
F110 C109 F112 105.5(4) yes
F111 C109 F112 106.5(3) yes
C101 C114 C115 117.8(3) yes
C101 C114 H114 121.0 no
C115 C114 H114 121.1 no
C105 C115 C104 122.7(4) yes
C105 C115 C114 116.1(3) yes
C104 C115 C114 121.2(3) yes
Ir1 B600 N601 174.1(10) yes
Ir1 B600 H6001 63.0 no
N601 B600 H6001 118.6 no
Ir1 B600 H6002 57.4 no
N601 B600 H6002 121.4 no
H6001 B600 H6002 120.0 no
B600 N601 C602 123.6(10) yes
B600 N601 C603 127.7(10) yes
C602 N601 C603 108.2(9) yes
N601 C602 H6021 110.7 no
N601 C602 H6022 108.8 no
H6021 C602 H6022 109.5 no
N601 C602 H6023 108.9 no
H6021 C602 H6023 109.5 no
H6022 C602 H6023 109.5 no
N601 C603 H6031 108.2 no
N601 C603 H6032 109.2 no
H6031 C603 H6032 109.5 no
N601 C603 H6033 111.1 no
H6031 C603 H6033 109.5 no
H6032 C603 H6033 109.5 no
Ir1 B610 N611 127.1(12) yes
Ir1 B610 H6101 43.5 no
N611 B610 H6101 110.4 no
Ir1 B610 H6102 66.1 no
N611 B610 H6102 108.4 no
H6101 B610 H6102 109.5 no
Ir1 B610 H6103 122.0 no
N611 B610 H6103 109.6 no
H6101 B610 H6103 109.5 no
H6102 B610 H6103 109.5 no
B610 N611 C612 111.4(15) yes
B610 N611 C613 105.3(15) yes
C612 N611 C613 112.3(16) yes
B610 N611 H6111 107.5 no
C612 N611 H6111 111.0 no
C613 N611 H6111 109.1 no
N611 C612 H6121 106.1 no
N611 C612 H6122 108.9 no
H6121 C612 H6122 109.5 no
N611 C612 H6123 113.3 no
H6121 C612 H6123 109.5 no
H6122 C612 H6123 109.5 no
N611 C613 H6131 108.6 no
N611 C613 H6132 108.4 no
H6131 C613 H6132 109.5 no
N611 C613 H6133 111.4 no
H6131 C613 H6133 109.5 no
H6132 C613 H6133 109.5 no
Ir1 H6001 B600 90.9 no
Ir1 H6002 B600 96.7 no
Ir1 H6101 B610 112.9 no
Ir1 H6102 B610 88.2 no

loop_
_geom_bond_atom_site_label_1
_geom_bond_atom_site_label_2
_geom_bond_distance
_geom_bond_publ_flag
Ir1 C2 2.050(3) yes
Ir1 C25 2.047(4) yes
Ir1 B600 2.155(10) yes
Ir1 H12 1.511 no
Ir1 H11 1.479 no
Ir1 H6001 1.920 no
Ir1 H6002 1.827 no
Ir1 C2 2.050(3) yes
Ir1 C25 2.047(4) yes
Ir1 B610 2.186(14) yes
Ir1 H12 1.511 no
Ir1 H11 1.479 no
Ir1 H6101 1.633 no
Ir1 H6102 1.999 no
C2 N3 1.341(5) yes
C2 N6 1.346(5) yes
N3 C4 1.478(4) yes
N3 C16 1.438(4) yes
C4 C5 1.536(5) yes
C4 H41 0.964 no
C4 H42 0.976 no
C5 N6 1.475(4) yes
C5 H51 0.977 no
C5 H52 0.972 no
N6 C7 1.435(5) yes
C7 C8 1.399(5) yes
C7 C13 1.394(5) yes
C8 C9 1.502(5) yes
C8 C10 1.397(5) yes
C9 H91 0.965 no
C9 H92 0.962 no
C9 H93 0.951 no
C10 C11 1.393(5) yes
C10 H101 0.927 no
C11 C12 1.393(6) yes
C11 C15 1.508(5) yes
C12 C13 1.389(5) yes
C12 H121 0.937 no
C13 C14 1.507(6) yes
C14 H141 0.963 no
C14 H142 0.960 no
C14 H143 0.962 no
C15 H151 0.956 no
C15 H152 0.958 no
C15 H153 0.956 no
C16 C17 1.403(5) yes
C16 C22 1.396(6) yes
C17 C18 1.517(6) yes
C17 C19 1.387(5) yes
C18 H181 0.969 no
C18 H182 0.965 no
C18 H183 0.956 no
C19 C20 1.383(6) yes
C19 H191 0.934 no
C20 C21 1.396(6) yes
C20 C24 1.515(6) yes
C21 C22 1.402(6) yes
C21 H211 0.938 no
C22 C23 1.505(6) yes
C23 H231 0.960 no
C23 H232 0.961 no
C23 H233 0.966 no
C24 H241 0.952 no
C24 H242 0.955 no
C24 H243 0.960 no
C25 N26 1.347(5) yes
C25 N29 1.348(5) yes
N26 C27 1.485(5) yes
N26 C39 1.435(5) yes
C27 C28 1.530(6) yes
C27 H271 0.973 no
C27 H272 0.976 no
C28 N29 1.473(5) yes
C28 H281 0.970 no
C28 H282 0.975 no
N29 C30 1.439(5) yes
C30 C31 1.391(6) yes
C30 C36 1.399(6) yes
C31 C32 1.509(6) yes
C31 C33 1.388(5) yes
C32 H321 0.956 no
C32 H322 0.954 no
C32 H323 0.965 no
C33 C34 1.398(6) yes
C33 H331 0.933 no
C34 C35 1.383(6) yes
C34 C38 1.517(6) yes
C35 C36 1.391(6) yes
C35 H351 0.919 no
C36 C37 1.505(7) yes
C37 H371 0.957 no
C37 H372 0.956 no
C37 H373 0.960 no
C38 H381 0.963 no
C38 H382 0.963 no
C38 H383 0.965 no
C39 C40 1.402(6) yes
C39 C46 1.386(7) yes
C40 C41 1.487(8) yes
C40 C42 1.413(7) yes
C41 H411 0.954 no
C41 H412 0.959 no
C41 H413 0.954 no
C42 C43 1.369(9) yes
C42 H421 0.927 no
C43 C44 1.515(7) yes
C43 C45 1.396(9) yes
C44 H441 0.958 no
C44 H442 0.957 no
C44 H443 0.953 no
C45 C46 1.390(6) yes
C45 H451 0.935 no
C46 C47 1.509(7) yes
C47 H471 0.962 no
C47 H472 0.964 no
C47 H473 0.963 no
F56 C57 1.348(5) yes
C57 F58 1.347(6) yes
C57 F59 1.330(5) yes
C57 C60 1.499(6) yes
C60 C61 1.391(5) yes
C60 C65 1.387(6) yes
C61 C62 1.405(5) yes
C61 H61 0.931 no
C62 C63 1.402(5) yes
C62 B70 1.643(5) yes
C63 C64 1.387(6) yes
C63 H63 0.932 no
C64 C65 1.385(7) yes
C64 C66 1.507(6) yes
C65 H65 0.929 no
C66 F67 1.344(7) yes
C66 F68 1.330(6) yes
C66 F69 1.318(6) yes
B70 C71 1.642(5) yes
B70 C85 1.641(5) yes
B70 C99 1.651(5) yes
C71 C72 1.398(5) yes
C71 C76 1.398(5) yes
C72 C73 1.403(5) yes
C72 H72 0.934 no
C73 C74 1.366(6) yes
C73 C81 1.495(6) yes
C74 C75 1.380(7) yes
C74 H74 0.930 no
C75 C76 1.388(6) yes
C75 C77 1.493(5) yes
C76 H76 0.930 no
C77 F400 1.363(5) yes
C77 F401 1.367(5) yes
C77 F402 1.334(4) yes
C77 F410 1.353(6) yes
C77 F411 1.345(6) yes
C77 F412 1.355(6) yes
C81 F82 1.340(5) yes
C81 F83 1.339(5) yes
C81 F84 1.342(5) yes
C85 C86 1.408(5) yes
C85 C90 1.403(5) yes
C86 C87 1.388(5) yes
C86 H86 0.927 no
C87 C88 1.393(6) yes
C87 C95 1.492(4) yes
C88 C89 1.378(6) yes
C88 H88 0.931 no
C89 C90 1.397(6) yes
C89 C91 1.494(5) yes
C90 H90 0.937 no
C91 F300 1.339(5) yes
C91 F301 1.323(5) yes
C91 F302 1.323(5) yes
C91 F310 1.328(5) yes
C91 F311 1.339(5) yes
C91 F312 1.333(5) yes
C95 F500 1.354(5) yes
C95 F501 1.339(5) yes
C95 F502 1.341(5) yes
C95 F510 1.333(5) yes
C95 F511 1.357(5) yes
C95 F512 1.327(5) yes
C99 C100 1.399(5) yes
C99 C104 1.411(5) yes
C100 C101 1.393(5) yes
C100 H100 0.933 no
C101 C109 1.493(6) yes
C101 C114 1.385(5) yes
C104 C115 1.394(5) yes
C104 H104 0.932 no
C105 C115 1.488(4) yes
C105 F200 1.333(4) yes
C105 F201 1.328(4) yes
C105 F202 1.331(4) yes
C105 C115 1.488(4) yes
C105 F210 1.309(6) yes
C105 F211 1.337(6) yes
C105 F212 1.329(6) yes
C109 F110 1.353(5) yes
C109 F111 1.341(5) yes
C109 F112 1.333(5) yes
C114 C115 1.388(6) yes
C114 H114 0.936 no
B600 N601 1.255(13) yes
B600 H6001 0.950 no
B600 H6002 0.950 no
N601 C602 1.537(9) yes
N601 C603 1.508(9) yes
C602 H6021 0.950 no
C602 H6022 0.950 no
C602 H6023 0.950 no
C603 H6031 0.950 no
C603 H6032 0.950 no
C603 H6033 0.950 no
B610 N611 1.51(2) yes
B610 H6101 0.950 no
B610 H6102 0.950 no
B610 H6103 0.950 no
N611 C612 1.527(10) yes
N611 C613 1.540(9) yes
N611 H6111 0.950 no
C612 H6121 0.950 no
C612 H6122 0.950 no
C612 H6123 0.950 no
C613 H6131 0.950 no
C613 H6132 0.950 no
C613 H6133 0.950 no

loop_
_geom_hbond_atom_site_label_D
_geom_hbond_atom_site_label_H
_geom_hbond_atom_site_label_A
_geom_hbond_angle_DHA
_geom_hbond_distance_DH
_geom_hbond_distance_HA
_geom_hbond_distance_DA
_geom_hbond_publ_flag
N611 H6111 C22 144.5 0.950 2.356 3.178(7) yes
N611 H6111 C23 151.3 0.950 2.290 3.156(7) yes
